data_1559178
loop_
_publ_author_name
'Yoshino, Junro'
'Hirono, Yoshito'
'Akahane, Ryota'
'Higuchi, Hiroyuki'
'Hayashi, Naoto'

_publ_section_title
;
 Effects of \p-conjugation on the solid-state photoresponsive coloring
 behavior of bipyridine-boronium complexes.
;
_journal_issue 11
_journal_name_full
'Photochemical &amp; photobiological sciences : Official journal of the European Photochemistry Association and the European Society for Photobiology'
_journal_page_first 1517
_journal_page_last 1521
_journal_paper_doi 10.1039/d0pp00296h
_journal_volume 19
_journal_year 2020
_chemical_formula_moiety 'C30 H30 B1 N2 1+, C1 F3 O3 S1 1-'
_chemical_formula_sum 'C31 H30 B F3 N2 O3 S'
_chemical_formula_weight 578.45
_space_group_crystal_system triclinic
_space_group_IT_number 2
_space_group_name_Hall '-P 1'
_space_group_name_H-M_alt 'P -1'
_atom_sites_solution_hydrogens geom
_atom_sites_solution_primary direct
_atom_sites_solution_secondary difmap
_audit_update_record
;
2019-08-29 deposited with the CCDC.	2020-09-23 downloaded from the CCDC.
;
_cell_angle_alpha 68.127(5)
_cell_angle_beta 85.063(6)
_cell_angle_gamma 88.677(6)
_cell_formula_units_Z 2
_cell_length_a 9.9951(2)
_cell_length_b 10.6777(3)
_cell_length_c 14.0199(3)
_cell_measurement_reflns_used 11665
_cell_measurement_temperature 173
_cell_measurement_theta_max 27.47
_cell_measurement_theta_min 2.04
_cell_volume 1383.34(8)
_computing_cell_refinement 'RAPID AUTO'
_computing_data_collection 'RAPID AUTO (Rigaku, ????)'
_computing_data_reduction 'RAPID AUTO'
_computing_molecular_graphics 'CrystalStructure 4.3'
_computing_publication_material 'CrystalStructure 4.3 (Rigaku, 2018)'
_computing_structure_refinement 'SHELXL Version 2018/1 (Sheldrick, 2008)'
_computing_structure_solution 'SIR92 (Altomare, et al., 1994)'
_diffrn_ambient_temperature 173
_diffrn_detector_area_resol_mean 10.000
_diffrn_measured_fraction_theta_full 0.999
_diffrn_measured_fraction_theta_max 0.997
_diffrn_measurement_device_type 'Rigaku R-AXIS RAPID'
_diffrn_measurement_method \w
_diffrn_radiation_type 'Mo K\a'
_diffrn_radiation_wavelength 0.71075
_diffrn_reflns_av_R_equivalents 0.0197
_diffrn_reflns_av_unetI/netI 0.0261
_diffrn_reflns_Laue_measured_fraction_full 0.999
_diffrn_reflns_Laue_measured_fraction_max 0.997
_diffrn_reflns_limit_h_max 12
_diffrn_reflns_limit_h_min -12
_diffrn_reflns_limit_k_max 13
_diffrn_reflns_limit_k_min -13
_diffrn_reflns_limit_l_max 17
_diffrn_reflns_limit_l_min -18
_diffrn_reflns_number 13718
_diffrn_reflns_point_group_measured_fraction_full 0.999
_diffrn_reflns_point_group_measured_fraction_max 0.997
_diffrn_reflns_theta_full 25.242
_diffrn_reflns_theta_max 27.471
_diffrn_reflns_theta_min 2.045
_diffrn_standards_number 0
_exptl_absorpt_coefficient_mu 0.174
_exptl_absorpt_correction_T_max 0.988
_exptl_absorpt_correction_T_min 0.811
_exptl_absorpt_correction_type multi-scan
_exptl_absorpt_process_details 'ABSCOR (Rigaku, 1995)'
_exptl_crystal_colour yellow
_exptl_crystal_density_diffrn 1.389
_exptl_crystal_density_method 'not measured'
_exptl_crystal_description prism
_exptl_crystal_F_000 604.00
_exptl_crystal_recrystallization_method 'Re-crystallisation from solvent: Acetone/hexane'
_exptl_crystal_size_max 0.439
_exptl_crystal_size_mid 0.383
_exptl_crystal_size_min 0.068
_refine_diff_density_max 0.53
_refine_diff_density_min -0.42
_refine_ls_extinction_method none
_refine_ls_goodness_of_fit_ref 1.215
_refine_ls_hydrogen_treatment constr
_refine_ls_number_parameters 370
_refine_ls_number_reflns 6315
_refine_ls_number_restraints 0
_refine_ls_R_factor_all 0.0588
_refine_ls_R_factor_gt 0.0469
_refine_ls_shift/su_max 0.001
_refine_ls_structure_factor_coef Fsqd
_refine_ls_weighting_details 'w = 1/[\s^2^(Fo^2^)+(0.1000P)^2^] where P=(Fo^2^+2Fc^2^)/3'
_refine_ls_weighting_scheme calc
_refine_ls_wR_factor_gt 0.1483
_refine_ls_wR_factor_ref 0.1561
_reflns_Friedel_coverage 0.000
_reflns_number_gt 5194
_reflns_number_total 6315
_reflns_threshold_expression F^2^>2.0\s(F^2^)
_cod_data_source_file d0pp00296h2.cif
_cod_data_source_block dp5bpybbnotf
_cod_depositor_comments 'Adding full bibliography for 1559177--1559181.cif.'
_cod_database_code 1559178

loop_
_space_group_symop_id
_space_group_symop_operation_xyz
1 +X,+Y,+Z
2 -X,-Y,-Z

loop_
_atom_site_label
_atom_site_type_symbol
_atom_site_fract_x
_atom_site_fract_y
_atom_site_fract_z
_atom_site_U_iso_or_equiv
_atom_site_adp_type
_atom_site_occupancy
_atom_site_site_symmetry_order
_atom_site_calc_flag
_atom_site_refinement_flags_posn
_atom_site_refinement_flags_adp
_atom_site_refinement_flags_occupancy
_atom_site_disorder_assembly
_atom_site_disorder_group
S1 S 0.95346(4) 0.33725(4) 0.37576(3) 0.03551(14) Uani 1 1 d . . . . .
F1 F 1.09579(13) 0.53504(13) 0.38236(11) 0.0616(4) Uani 1 1 d . . . . .
F2 F 1.12931(13) 0.50490(13) 0.24130(9) 0.0602(4) Uani 1 1 d . . . . .
F3 F 1.21254(11) 0.36680(13) 0.37709(12) 0.0677(4) Uani 1 1 d . . . . .
O1 O 0.85155(14) 0.43162(17) 0.33210(12) 0.0699(5) Uani 1 1 d . . . . .
O2 O 0.9844(2) 0.24087(18) 0.32878(13) 0.0762(6) Uani 1 1 d . . . . .
O3 O 0.94613(13) 0.27970(14) 0.48563(9) 0.0458(3) Uani 1 1 d . . . . .
N1 N 0.67173(12) 0.11556(12) 0.34045(9) 0.0248(3) Uani 1 1 d . . . . .
N2 N 0.74173(12) 0.01383(12) 0.22031(9) 0.0243(3) Uani 1 1 d . . . . .
C1 C 0.62077(15) 0.18561(15) 0.39713(11) 0.0279(3) Uani 1 1 d . . . . .
H1 H 0.564215 0.259937 0.366216 0.034 Uiso 1 1 calc R U . . .
C2 C 0.64755(16) 0.15360(15) 0.49946(12) 0.0294(3) Uani 1 1 d . . . . .
C3 C 0.73474(17) 0.04647(16) 0.54186(12) 0.0322(3) Uani 1 1 d . . . . .
H3 H 0.755244 0.021704 0.611410 0.039 Uiso 1 1 calc R U . . .
C4 C 0.79115(17) -0.02345(16) 0.48347(11) 0.0312(3) Uani 1 1 d . . . . .
H4 H 0.852066 -0.094818 0.511495 0.037 Uiso 1 1 calc R U . . .
C5 C 0.75702(14) 0.01270(14) 0.38304(11) 0.0257(3) Uani 1 1 d . . . . .
C6 C 0.79987(14) -0.04914(14) 0.30975(11) 0.0251(3) Uani 1 1 d . . . . .
C7 C 0.88383(16) -0.15816(16) 0.32385(12) 0.0319(3) Uani 1 1 d . . . . .
H7 H 0.924776 -0.199837 0.386657 0.038 Uiso 1 1 calc R U . . .
C8 C 0.90675(16) -0.20501(16) 0.24470(12) 0.0327(3) Uani 1 1 d . . . . .
H8 H 0.963225 -0.280547 0.253148 0.039 Uiso 1 1 calc R U . . .
C9 C 0.84732(15) -0.14195(14) 0.15186(11) 0.0269(3) Uani 1 1 d . . . . .
C10 C 0.76536(15) -0.03199(14) 0.14337(11) 0.0258(3) Uani 1 1 d . . . . .
H10 H 0.724559 0.012367 0.080838 0.031 Uiso 1 1 calc R U . . .
C11 C 0.58475(17) 0.23219(16) 0.55895(12) 0.0330(4) Uani 1 1 d . . . . .
C12 C 0.6512(2) 0.25101(19) 0.63575(14) 0.0425(4) Uani 1 1 d . . . . .
H12 H 0.738688 0.215623 0.649005 0.051 Uiso 1 1 calc R U . . .
C13 C 0.5903(2) 0.3213(2) 0.69321(16) 0.0563(6) Uani 1 1 d . . . . .
H13 H 0.635516 0.332415 0.746456 0.068 Uiso 1 1 calc R U . . .
C14 C 0.4632(2) 0.3755(2) 0.67301(18) 0.0596(6) Uani 1 1 d . . . . .
H14 H 0.421414 0.422794 0.712850 0.071 Uiso 1 1 calc R U . . .
C15 C 0.3981(2) 0.3605(2) 0.59540(18) 0.0522(5) Uani 1 1 d . . . . .
H15 H 0.312354 0.399702 0.580286 0.063 Uiso 1 1 calc R U . . .
C16 C 0.45749(18) 0.28820(18) 0.53921(15) 0.0406(4) Uani 1 1 d . . . . .
H16 H 0.411180 0.276565 0.486643 0.049 Uiso 1 1 calc R U . . .
C17 C 0.86830(15) -0.19047(15) 0.06602(12) 0.0276(3) Uani 1 1 d . . . . .
C18 C 0.86768(17) -0.32919(16) 0.08734(13) 0.0346(4) Uani 1 1 d . . . . .
H18 H 0.853256 -0.391323 0.156519 0.042 Uiso 1 1 calc R U . . .
C19 C 0.88821(17) -0.37604(18) 0.00719(15) 0.0401(4) Uani 1 1 d . . . . .
H19 H 0.885604 -0.470244 0.021525 0.048 Uiso 1 1 calc R U . . .
C20 C 0.91239(16) -0.2862(2) -0.09330(15) 0.0401(4) Uani 1 1 d . . . . .
H20 H 0.928061 -0.318658 -0.147774 0.048 Uiso 1 1 calc R U . . .
C21 C 0.91377(16) -0.14849(19) -0.11460(13) 0.0370(4) Uani 1 1 d . . . . .
H21 H 0.931095 -0.086825 -0.183666 0.044 Uiso 1 1 calc R U . . .
C22 C 0.89004(15) -0.10067(16) -0.03569(12) 0.0301(3) Uani 1 1 d . . . . .
H22 H 0.888570 -0.006203 -0.050931 0.036 Uiso 1 1 calc R U . . .
C23 C 0.49285(14) 0.11557(15) 0.20681(12) 0.0284(3) Uani 1 1 d . . . . .
H23 H 0.460526 0.025663 0.257769 0.034 Uiso 1 1 calc R U . . .
C24 C 0.40677(15) 0.22663(17) 0.22666(13) 0.0335(4) Uani 1 1 d . . . . .
H24A H 0.313826 0.218203 0.210262 0.040 Uiso 1 1 calc R U . . .
H24B H 0.403728 0.211239 0.300957 0.040 Uiso 1 1 calc R U . . .
C25 C 0.45771(17) 0.37104(17) 0.16403(14) 0.0373(4) Uani 1 1 d . . . . .
H25A H 0.413190 0.432113 0.195220 0.045 Uiso 1 1 calc R U . . .
H25B H 0.429213 0.398021 0.093274 0.045 Uiso 1 1 calc R U . . .
C26 C 0.61038(16) 0.39306(15) 0.15640(12) 0.0311(3) Uani 1 1 d . . . . .
H26A H 0.633876 0.479376 0.098753 0.037 Uiso 1 1 calc R U . . .
H26B H 0.633749 0.402488 0.220614 0.037 Uiso 1 1 calc R U . . .
C27 C 0.69750(15) 0.28142(14) 0.13960(11) 0.0266(3) Uani 1 1 d . . . . .
H27 H 0.792696 0.296634 0.149797 0.032 Uiso 1 1 calc R U . . .
C28 C 0.69195(18) 0.28038(16) 0.03066(12) 0.0342(4) Uani 1 1 d . . . . .
H28A H 0.712625 0.372611 -0.020021 0.041 Uiso 1 1 calc R U . . .
H28B H 0.763343 0.220287 0.019477 0.041 Uiso 1 1 calc R U . . .
C29 C 0.5579(2) 0.2345(2) 0.00838(13) 0.0434(4) Uani 1 1 d . . . . .
H29A H 0.574650 0.206834 -0.051565 0.052 Uiso 1 1 calc R U . . .
H29B H 0.497644 0.313333 -0.012279 0.052 Uiso 1 1 calc R U . . .
C30 C 0.48268(17) 0.11799(18) 0.09670(13) 0.0376(4) Uani 1 1 d . . . . .
H30A H 0.517545 0.031598 0.094267 0.045 Uiso 1 1 calc R U . . .
H30B H 0.386562 0.122527 0.083666 0.045 Uiso 1 1 calc R U . . .
C31 C 1.10510(16) 0.44072(17) 0.34278(14) 0.0357(4) Uani 1 1 d . . . . .
B1 B 0.64748(16) 0.13644(16) 0.22329(12) 0.0233(3) Uani 1 1 d . . . . .

loop_
_atom_site_aniso_label
_atom_site_aniso_U_11
_atom_site_aniso_U_22
_atom_site_aniso_U_33
_atom_site_aniso_U_23
_atom_site_aniso_U_13
_atom_site_aniso_U_12
S1 0.0362(2) 0.0400(2) 0.0262(2) -0.00599(17) -0.00759(17) -0.00700(17)
F1 0.0640(8) 0.0502(7) 0.0816(9) -0.0367(7) -0.0069(7) -0.0081(6)
F2 0.0568(7) 0.0596(8) 0.0496(7) -0.0055(6) 0.0083(6) -0.0144(6)
F3 0.0310(6) 0.0547(7) 0.1017(11) -0.0103(7) -0.0121(6) 0.0113(5)
O1 0.0365(7) 0.0755(11) 0.0636(10) 0.0166(8) -0.0194(7) -0.0008(7)
O2 0.1137(14) 0.0655(11) 0.0595(10) -0.0381(8) 0.0196(10) -0.0411(10)
O3 0.0467(7) 0.0549(8) 0.0281(6) -0.0048(5) -0.0090(5) -0.0071(6)
N1 0.0289(6) 0.0219(6) 0.0217(6) -0.0060(5) -0.0026(5) 0.0005(5)
N2 0.0273(6) 0.0207(6) 0.0232(6) -0.0063(5) -0.0038(5) 0.0032(5)
C1 0.0303(7) 0.0249(7) 0.0279(7) -0.0094(6) -0.0012(6) 0.0006(6)
C2 0.0334(7) 0.0282(7) 0.0263(7) -0.0105(6) 0.0022(6) -0.0070(6)
C3 0.0399(8) 0.0315(8) 0.0236(7) -0.0075(6) -0.0043(6) -0.0046(7)
C4 0.0371(8) 0.0272(7) 0.0255(7) -0.0044(6) -0.0072(6) 0.0010(6)
C5 0.0287(7) 0.0206(6) 0.0252(7) -0.0053(5) -0.0037(6) 0.0001(5)
C6 0.0278(7) 0.0212(6) 0.0230(7) -0.0040(5) -0.0044(6) 0.0010(5)
C7 0.0364(8) 0.0280(7) 0.0286(7) -0.0067(6) -0.0085(6) 0.0090(6)
C8 0.0369(8) 0.0252(7) 0.0338(8) -0.0080(6) -0.0072(7) 0.0109(6)
C9 0.0281(7) 0.0227(7) 0.0289(7) -0.0085(6) -0.0014(6) 0.0011(6)
C10 0.0300(7) 0.0226(7) 0.0243(7) -0.0076(5) -0.0060(6) 0.0040(6)
C11 0.0400(8) 0.0296(8) 0.0291(8) -0.0123(6) 0.0074(7) -0.0095(7)
C12 0.0508(10) 0.0455(10) 0.0362(9) -0.0217(8) 0.0035(8) -0.0118(8)
C13 0.0718(14) 0.0620(13) 0.0453(11) -0.0345(10) 0.0152(11) -0.0246(11)
C14 0.0718(14) 0.0533(12) 0.0619(13) -0.0380(11) 0.0327(12) -0.0208(11)
C15 0.0491(11) 0.0463(11) 0.0643(13) -0.0288(10) 0.0191(10) -0.0074(9)
C16 0.0413(9) 0.0386(9) 0.0445(10) -0.0201(8) 0.0066(8) -0.0062(7)
C17 0.0252(7) 0.0268(7) 0.0319(8) -0.0126(6) -0.0016(6) 0.0025(6)
C18 0.0364(8) 0.0267(8) 0.0409(9) -0.0139(7) 0.0017(7) 0.0033(6)
C19 0.0368(9) 0.0362(9) 0.0559(11) -0.0281(8) 0.0012(8) 0.0022(7)
C20 0.0299(8) 0.0548(11) 0.0491(10) -0.0358(9) 0.0003(7) 0.0010(7)
C21 0.0301(8) 0.0506(10) 0.0321(8) -0.0176(7) -0.0011(7) -0.0038(7)
C22 0.0280(7) 0.0323(8) 0.0308(8) -0.0122(6) -0.0042(6) -0.0020(6)
C23 0.0259(7) 0.0276(7) 0.0320(8) -0.0113(6) -0.0037(6) 0.0010(6)
C24 0.0245(7) 0.0385(9) 0.0401(9) -0.0177(7) -0.0042(7) 0.0054(6)
C25 0.0355(8) 0.0333(8) 0.0422(9) -0.0134(7) -0.0059(7) 0.0138(7)
C26 0.0386(8) 0.0215(7) 0.0309(8) -0.0075(6) -0.0018(7) 0.0032(6)
C27 0.0273(7) 0.0227(7) 0.0267(7) -0.0059(6) -0.0022(6) 0.0035(6)
C28 0.0474(9) 0.0262(7) 0.0241(7) -0.0050(6) 0.0009(7) 0.0067(7)
C29 0.0555(11) 0.0485(10) 0.0283(8) -0.0152(7) -0.0143(8) 0.0147(9)
C30 0.0326(8) 0.0453(10) 0.0444(9) -0.0258(8) -0.0125(7) 0.0075(7)
C31 0.0325(8) 0.0302(8) 0.0420(9) -0.0103(7) -0.0052(7) 0.0040(6)
B1 0.0275(7) 0.0213(7) 0.0215(7) -0.0082(6) -0.0049(6) 0.0056(6)

loop_
_atom_type_symbol
_atom_type_description
_atom_type_scat_dispersion_real
_atom_type_scat_dispersion_imag
_atom_type_scat_source
C C 0.0033 0.0016
;
International Tables for Crystallography
(Vol. C, Tables 4.2.6.8 and 6.1.1.4)
;
H H 0.0000 0.0000
;
International Tables for Crystallography
(Vol. C, Table 6.1.1.4)
;
B B 0.0013 0.0007
;
International Tables for Crystallography
(Vol. C, Tables 4.2.6.8 and 6.1.1.4)
;
F F 0.0171 0.0103
;
International Tables for Crystallography
(Vol. C, Tables 4.2.6.8 and 6.1.1.4)
;
N N 0.0061 0.0033
;
International Tables for Crystallography
(Vol. C, Tables 4.2.6.8 and 6.1.1.4)
;
O O 0.0106 0.0060
;
International Tables for Crystallography
(Vol. C, Tables 4.2.6.8 and 6.1.1.4)
;
S S 0.1246 0.1234
;
International Tables for Crystallography
(Vol. C, Tables 4.2.6.8 and 6.1.1.4)
;

loop_
_geom_angle_atom_site_label_1
_geom_angle_atom_site_label_2
_geom_angle_atom_site_label_3
_geom_angle
_geom_angle_site_symmetry_1
_geom_angle_site_symmetry_3
_geom_angle_publ_flag
O1 S1 O3 115.92(10) . . ?
O1 S1 O2 115.87(13) . . ?
O3 S1 O2 113.17(10) . . ?
O1 S1 C31 103.46(8) . . ?
O3 S1 C31 102.96(8) . . ?
O2 S1 C31 102.99(9) . . ?
C1 N1 C5 118.83(13) . . ?
C1 N1 B1 128.82(12) . . ?
C5 N1 B1 112.35(12) . . ?
C10 N2 C6 119.01(12) . . ?
C10 N2 B1 128.26(12) . . ?
C6 N2 B1 112.71(11) . . ?
N1 C1 C2 122.66(14) . . ?
N1 C1 H1 118.7 . . ?
C2 C1 H1 118.7 . . ?
C1 C2 C3 117.39(14) . . ?
C1 C2 C11 120.06(15) . . ?
C3 C2 C11 122.55(14) . . ?
C4 C3 C2 120.52(14) . . ?
C4 C3 H3 119.7 . . ?
C2 C3 H3 119.7 . . ?
C3 C4 C5 118.53(15) . . ?
C3 C4 H4 120.7 . . ?
C5 C4 H4 120.7 . . ?
N1 C5 C4 122.02(14) . . ?
N1 C5 C6 110.04(12) . . ?
C4 C5 C6 127.93(13) . . ?
N2 C6 C7 122.10(14) . . ?
N2 C6 C5 109.88(12) . . ?
C7 C6 C5 128.00(13) . . ?
C8 C7 C6 118.46(14) . . ?
C8 C7 H7 120.8 . . ?
C6 C7 H7 120.8 . . ?
C7 C8 C9 120.42(14) . . ?
C7 C8 H8 119.8 . . ?
C9 C8 H8 119.8 . . ?
C10 C9 C8 117.59(14) . . ?
C10 C9 C17 120.54(13) . . ?
C8 C9 C17 121.86(14) . . ?
N2 C10 C9 122.42(13) . . ?
N2 C10 H10 118.8 . . ?
C9 C10 H10 118.8 . . ?
C12 C11 C16 118.72(16) . . ?
C12 C11 C2 120.56(16) . . ?
C16 C11 C2 120.71(15) . . ?
C13 C12 C11 120.3(2) . . ?
C13 C12 H12 119.9 . . ?
C11 C12 H12 119.9 . . ?
C12 C13 C14 120.2(2) . . ?
C12 C13 H13 119.9 . . ?
C14 C13 H13 119.9 . . ?
C15 C14 C13 120.01(19) . . ?
C15 C14 H14 120.0 . . ?
C13 C14 H14 120.0 . . ?
C14 C15 C16 120.0(2) . . ?
C14 C15 H15 120.0 . . ?
C16 C15 H15 120.0 . . ?
C15 C16 C11 120.81(19) . . ?
C15 C16 H16 119.6 . . ?
C11 C16 H16 119.6 . . ?
C22 C17 C18 119.41(15) . . ?
C22 C17 C9 121.20(14) . . ?
C18 C17 C9 119.38(14) . . ?
C19 C18 C17 119.88(16) . . ?
C19 C18 H18 120.1 . . ?
C17 C18 H18 120.1 . . ?
C20 C19 C18 120.26(16) . . ?
C20 C19 H19 119.9 . . ?
C18 C19 H19 119.9 . . ?
C19 C20 C21 119.96(15) . . ?
C19 C20 H20 120.0 . . ?
C21 C20 H20 120.0 . . ?
C22 C21 C20 120.24(16) . . ?
C22 C21 H21 119.9 . . ?
C20 C21 H21 119.9 . . ?
C21 C22 C17 120.22(15) . . ?
C21 C22 H22 119.9 . . ?
C17 C22 H22 119.9 . . ?
C24 C23 C30 111.70(13) . . ?
C24 C23 B1 109.17(12) . . ?
C30 C23 B1 109.68(12) . . ?
C24 C23 H23 108.7 . . ?
C30 C23 H23 108.7 . . ?
B1 C23 H23 108.7 . . ?
C25 C24 C23 114.39(13) . . ?
C25 C24 H24A 108.7 . . ?
C23 C24 H24A 108.7 . . ?
C25 C24 H24B 108.7 . . ?
C23 C24 H24B 108.7 . . ?
H24A C24 H24B 107.6 . . ?
C24 C25 C26 115.91(13) . . ?
C24 C25 H25A 108.3 . . ?
C26 C25 H25A 108.3 . . ?
C24 C25 H25B 108.3 . . ?
C26 C25 H25B 108.3 . . ?
H25A C25 H25B 107.4 . . ?
C27 C26 C25 115.69(13) . . ?
C27 C26 H26A 108.4 . . ?
C25 C26 H26A 108.4 . . ?
C27 C26 H26B 108.4 . . ?
C25 C26 H26B 108.4 . . ?
H26A C26 H26B 107.4 . . ?
C26 C27 C28 112.19(12) . . ?
C26 C27 B1 109.53(11) . . ?
C28 C27 B1 109.03(12) . . ?
C26 C27 H27 108.7 . . ?
C28 C27 H27 108.7 . . ?
B1 C27 H27 108.7 . . ?
C29 C28 C27 115.53(13) . . ?
C29 C28 H28A 108.4 . . ?
C27 C28 H28A 108.4 . . ?
C29 C28 H28B 108.4 . . ?
C27 C28 H28B 108.4 . . ?
H28A C28 H28B 107.5 . . ?
C28 C29 C30 116.99(13) . . ?
C28 C29 H29A 108.1 . . ?
C30 C29 H29A 108.1 . . ?
C28 C29 H29B 108.1 . . ?
C30 C29 H29B 108.1 . . ?
H29A C29 H29B 107.3 . . ?
C29 C30 C23 116.06(14) . . ?
C29 C30 H30A 108.3 . . ?
C23 C30 H30A 108.3 . . ?
C29 C30 H30B 108.3 . . ?
C23 C30 H30B 108.3 . . ?
H30A C30 H30B 107.4 . . ?
F1 C31 F2 106.11(14) . . ?
F1 C31 F3 107.81(16) . . ?
F2 C31 F3 107.48(14) . . ?
F1 C31 S1 111.54(12) . . ?
F2 C31 S1 112.14(12) . . ?
F3 C31 S1 111.47(11) . . ?
N2 B1 N1 95.00(10) . . ?
N2 B1 C27 113.58(11) . . ?
N1 B1 C27 113.90(12) . . ?
N2 B1 C23 112.91(12) . . ?
N1 B1 C23 113.50(12) . . ?
C27 B1 C23 107.74(12) . . ?

loop_
_geom_bond_atom_site_label_1
_geom_bond_atom_site_label_2
_geom_bond_distance
_geom_bond_site_symmetry_2
_geom_bond_publ_flag
S1 O1 1.4240(15) . ?
S1 O3 1.4259(12) . ?
S1 O2 1.4296(17) . ?
S1 C31 1.8187(17) . ?
F1 C31 1.317(2) . ?
F2 C31 1.332(2) . ?
F3 C31 1.3321(19) . ?
N1 C1 1.3438(19) . ?
N1 C5 1.3584(19) . ?
N1 B1 1.6124(19) . ?
N2 C10 1.3427(18) . ?
N2 C6 1.3569(18) . ?
N2 B1 1.6063(19) . ?
C1 C2 1.394(2) . ?
C1 H1 0.9500 . ?
C2 C3 1.399(2) . ?
C2 C11 1.484(2) . ?
C3 C4 1.379(2) . ?
C3 H3 0.9500 . ?
C4 C5 1.386(2) . ?
C4 H4 0.9500 . ?
C5 C6 1.446(2) . ?
C6 C7 1.382(2) . ?
C7 C8 1.378(2) . ?
C7 H7 0.9500 . ?
C8 C9 1.401(2) . ?
C8 H8 0.9500 . ?
C9 C10 1.390(2) . ?
C9 C17 1.475(2) . ?
C10 H10 0.9500 . ?
C11 C12 1.390(2) . ?
C11 C16 1.398(3) . ?
C12 C13 1.388(3) . ?
C12 H12 0.9500 . ?
C13 C14 1.391(4) . ?
C13 H13 0.9500 . ?
C14 C15 1.375(3) . ?
C14 H14 0.9500 . ?
C15 C16 1.386(3) . ?
C15 H15 0.9500 . ?
C16 H16 0.9500 . ?
C17 C22 1.392(2) . ?
C17 C18 1.398(2) . ?
C18 C19 1.389(2) . ?
C18 H18 0.9500 . ?
C19 C20 1.382(3) . ?
C19 H19 0.9500 . ?
C20 C21 1.387(3) . ?
C20 H20 0.9500 . ?
C21 C22 1.382(2) . ?
C21 H21 0.9500 . ?
C22 H22 0.9500 . ?
C23 C24 1.543(2) . ?
C23 C30 1.546(2) . ?
C23 B1 1.615(2) . ?
C23 H23 1.0000 . ?
C24 C25 1.536(2) . ?
C24 H24A 0.9900 . ?
C24 H24B 0.9900 . ?
C25 C26 1.538(2) . ?
C25 H25A 0.9900 . ?
C25 H25B 0.9900 . ?
C26 C27 1.536(2) . ?
C26 H26A 0.9900 . ?
C26 H26B 0.9900 . ?
C27 C28 1.537(2) . ?
C27 B1 1.614(2) . ?
C27 H27 1.0000 . ?
C28 C29 1.533(3) . ?
C28 H28A 0.9900 . ?
C28 H28B 0.9900 . ?
C29 C30 1.543(3) . ?
C29 H29A 0.9900 . ?
C29 H29B 0.9900 . ?
C30 H30A 0.9900 . ?
C30 H30B 0.9900 . ?

loop_
_geom_torsion_atom_site_label_1
_geom_torsion_atom_site_label_2
_geom_torsion_atom_site_label_3
_geom_torsion_atom_site_label_4
_geom_torsion
_geom_torsion_site_symmetry_1
_geom_torsion_site_symmetry_2
_geom_torsion_site_symmetry_3
_geom_torsion_site_symmetry_4
_geom_torsion_publ_flag
C5 N1 C1 C2 -2.7(2) . . . . ?
B1 N1 C1 C2 178.05(13) . . . . ?
N1 C1 C2 C3 2.1(2) . . . . ?
N1 C1 C2 C11 -178.06(13) . . . . ?
C1 C2 C3 C4 0.1(2) . . . . ?
C11 C2 C3 C4 -179.77(14) . . . . ?
C2 C3 C4 C5 -1.5(2) . . . . ?
C1 N1 C5 C4 1.1(2) . . . . ?
B1 N1 C5 C4 -179.51(13) . . . . ?
C1 N1 C5 C6 179.93(12) . . . . ?
B1 N1 C5 C6 -0.67(15) . . . . ?
C3 C4 C5 N1 1.0(2) . . . . ?
C3 C4 C5 C6 -177.65(14) . . . . ?
C10 N2 C6 C7 0.7(2) . . . . ?
B1 N2 C6 C7 179.38(13) . . . . ?
C10 N2 C6 C5 -177.73(12) . . . . ?
B1 N2 C6 C5 0.97(16) . . . . ?
N1 C5 C6 N2 -0.19(16) . . . . ?
C4 C5 C6 N2 178.57(15) . . . . ?
N1 C5 C6 C7 -178.48(15) . . . . ?
C4 C5 C6 C7 0.3(2) . . . . ?
N2 C6 C7 C8 -1.1(2) . . . . ?
C5 C6 C7 C8 177.00(14) . . . . ?
C6 C7 C8 C9 0.8(2) . . . . ?
C7 C8 C9 C10 -0.1(2) . . . . ?
C7 C8 C9 C17 -179.22(14) . . . . ?
C6 N2 C10 C9 0.1(2) . . . . ?
B1 N2 C10 C9 -178.41(13) . . . . ?
C8 C9 C10 N2 -0.3(2) . . . . ?
C17 C9 C10 N2 178.79(13) . . . . ?
C1 C2 C11 C12 -148.69(16) . . . . ?
C3 C2 C11 C12 31.1(2) . . . . ?
C1 C2 C11 C16 31.6(2) . . . . ?
C3 C2 C11 C16 -148.56(16) . . . . ?
C16 C11 C12 C13 1.6(3) . . . . ?
C2 C11 C12 C13 -178.11(15) . . . . ?
C11 C12 C13 C14 -1.2(3) . . . . ?
C12 C13 C14 C15 -0.6(3) . . . . ?
C13 C14 C15 C16 1.8(3) . . . . ?
C14 C15 C16 C11 -1.3(3) . . . . ?
C12 C11 C16 C15 -0.4(3) . . . . ?
C2 C11 C16 C15 179.34(15) . . . . ?
C10 C9 C17 C22 42.7(2) . . . . ?
C8 C9 C17 C22 -138.17(16) . . . . ?
C10 C9 C17 C18 -137.91(16) . . . . ?
C8 C9 C17 C18 41.2(2) . . . . ?
C22 C17 C18 C19 -0.2(2) . . . . ?
C9 C17 C18 C19 -179.58(15) . . . . ?
C17 C18 C19 C20 1.5(2) . . . . ?
C18 C19 C20 C21 -1.2(3) . . . . ?
C19 C20 C21 C22 -0.5(3) . . . . ?
C20 C21 C22 C17 1.8(2) . . . . ?
C18 C17 C22 C21 -1.4(2) . . . . ?
C9 C17 C22 C21 177.91(14) . . . . ?
C30 C23 C24 C25 -68.16(17) . . . . ?
B1 C23 C24 C25 53.31(18) . . . . ?
C23 C24 C25 C26 -42.5(2) . . . . ?
C24 C25 C26 C27 41.2(2) . . . . ?
C25 C26 C27 C28 70.92(17) . . . . ?
C25 C26 C27 B1 -50.30(18) . . . . ?
C26 C27 C28 C29 -69.78(17) . . . . ?
B1 C27 C28 C29 51.72(17) . . . . ?
C27 C28 C29 C30 -38.0(2) . . . . ?
C28 C29 C30 C23 35.8(2) . . . . ?
C24 C23 C30 C29 73.70(17) . . . . ?
B1 C23 C30 C29 -47.48(19) . . . . ?
O1 S1 C31 F1 60.35(16) . . . . ?
O3 S1 C31 F1 -60.74(15) . . . . ?
O2 S1 C31 F1 -178.61(14) . . . . ?
O1 S1 C31 F2 -58.51(15) . . . . ?
O3 S1 C31 F2 -179.60(12) . . . . ?
O2 S1 C31 F2 62.53(15) . . . . ?
O1 S1 C31 F3 -179.08(14) . . . . ?
O3 S1 C31 F3 59.84(15) . . . . ?
O2 S1 C31 F3 -58.03(17) . . . . ?
C10 N2 B1 N1 177.35(13) . . . . ?
C6 N2 B1 N1 -1.20(14) . . . . ?
C10 N2 B1 C27 -63.85(19) . . . . ?
C6 N2 B1 C27 117.60(13) . . . . ?
C10 N2 B1 C23 59.21(18) . . . . ?
C6 N2 B1 C23 -119.34(13) . . . . ?
C1 N1 B1 N2 -179.60(13) . . . . ?
C5 N1 B1 N2 1.08(14) . . . . ?
C1 N1 B1 C27 61.86(19) . . . . ?
C5 N1 B1 C27 -117.47(13) . . . . ?
C1 N1 B1 C23 -61.93(19) . . . . ?
C5 N1 B1 C23 118.74(13) . . . . ?
C26 C27 B1 N2 -173.88(12) . . . . ?
C28 C27 B1 N2 63.02(15) . . . . ?
C26 C27 B1 N1 -66.58(15) . . . . ?
C28 C27 B1 N1 170.32(12) . . . . ?
C26 C27 B1 C23 60.27(15) . . . . ?
C28 C27 B1 C23 -62.84(15) . . . . ?
C24 C23 B1 N2 171.77(12) . . . . ?
C30 C23 B1 N2 -65.55(15) . . . . ?
C24 C23 B1 N1 65.09(16) . . . . ?
C30 C23 B1 N1 -172.23(12) . . . . ?
C24 C23 B1 C27 -61.99(15) . . . . ?
C30 C23 B1 C27 60.70(16) . . . . ?
